data_4319085
loop_
_publ_author_name
'Colin G. Barry'
'Elizabeth C. Turney'
'Cynthia S. Day'
'Gilda Saluta'
'Gregory L. Kucera'
'Ulrich Bierbach'

_publ_section_title
;
 Thermally Inert Metal Ammines as Light-Inducible DNA-Targeted Agents.
 Synthesis, Photochemistry, and Photobiology of a Prototypical
 Rhodium(III)-Intercalator Conjugate
;
_journal_name_full 'Inorganic Chemistry'
_journal_page_first 7159
_journal_page_last 7169
_journal_paper_doi 10.1021/ic025744n
_journal_volume 41
_journal_year 2002
_chemical_formula_sum 'C20 H23 F3 N4 O3 S2'
_chemical_formula_weight 488.54
_chemical_name_systematic
; 
 ? 
;
_space_group_IT_number 2
_symmetry_cell_setting triclinic
_symmetry_space_group_name_Hall '-P 1'
_symmetry_space_group_name_H-M 'P -1'
_atom_sites_solution_hydrogens geom
_atom_sites_solution_primary direct
_atom_sites_solution_secondary difmap
_audit_creation_method SHELXTL-PC
_cell_angle_alpha 64.228(11)
_cell_angle_beta 80.82(2)
_cell_angle_gamma 75.117(13)
_cell_formula_units_Z 2
_cell_length_a 9.5037(16)
_cell_length_b 11.4557(9)
_cell_length_c 11.550(3)
_cell_measurement_reflns_used 34
_cell_measurement_temperature 223(2)
_cell_measurement_theta_max 12.04
_cell_measurement_theta_min 2.88
_cell_volume 1092.7(4)
_computing_cell_refinement 'Bruker XSCANS'
_computing_data_collection 'Bruker XSCANS'
_computing_data_reduction 'Bruker SHELXTL'
_computing_molecular_graphics 'Bruker SHELXTL'
_computing_publication_material 'Bruker SHELXTL'
_computing_structure_refinement 'Bruker SHELXTL'
_computing_structure_solution 'Bruker SHELXTL'
_diffrn_ambient_temperature 223(2)
_diffrn_measured_fraction_theta_full 0.923
_diffrn_measured_fraction_theta_max 0.923
_diffrn_measurement_device_type 'Bruker P4'
_diffrn_measurement_method '\w scans'
_diffrn_radiation_monochromator graphite
_diffrn_radiation_source 'normal-focus sealed tube'
_diffrn_radiation_type MoK\a
_diffrn_radiation_wavelength 0.71073
_diffrn_reflns_av_R_equivalents 0.0415
_diffrn_reflns_av_sigmaI/netI 0.0659
_diffrn_reflns_limit_h_max 1
_diffrn_reflns_limit_h_min -11
_diffrn_reflns_limit_k_max 12
_diffrn_reflns_limit_k_min -12
_diffrn_reflns_limit_l_max 13
_diffrn_reflns_limit_l_min -13
_diffrn_reflns_number 4444
_diffrn_reflns_theta_full 25.34
_diffrn_reflns_theta_max 25.34
_diffrn_reflns_theta_min 1.96
_diffrn_standards_interval_count 197
_diffrn_standards_number 3
_exptl_absorpt_coefficient_mu 0.300
_exptl_absorpt_correction_T_max 0.9564
_exptl_absorpt_correction_T_min 0.8645
_exptl_absorpt_correction_type none
_exptl_crystal_colour yellow
_exptl_crystal_density_diffrn 1.485
_exptl_crystal_density_method 'not measured'
_exptl_crystal_description 'rectangular parallelipiped'
_exptl_crystal_F_000 508
_exptl_crystal_size_max 0.50
_exptl_crystal_size_mid 0.20
_exptl_crystal_size_min 0.15
_refine_diff_density_max 0.361
_refine_diff_density_min -0.321
_refine_diff_density_rms 0.051
_refine_ls_extinction_method none
_refine_ls_goodness_of_fit_ref 1.020
_refine_ls_hydrogen_treatment mixed
_refine_ls_matrix_type full
_refine_ls_number_parameters 346
_refine_ls_number_reflns 3702
_refine_ls_number_restraints 23
_refine_ls_restrained_S_all 1.063
_refine_ls_R_factor_all 0.1008
_refine_ls_R_factor_gt 0.0565
_refine_ls_shift/su_max 0.000
_refine_ls_shift/su_mean 0.000
_refine_ls_structure_factor_coef Fsqd
_refine_ls_weighting_details 'calc w=1/[\s^2^(Fo^2^)+(0.0439P)^2^+0.9897P] where P=(Fo^2^+2Fc^2^)/3'
_refine_ls_weighting_scheme calc
_refine_ls_wR_factor_gt 0.1144
_refine_ls_wR_factor_ref 0.1328
_reflns_number_gt 2422
_reflns_number_total 3702
_reflns_threshold_expression >2sigma(I)
_cod_data_source_file ic025744n_s1_2.cif
_cod_data_source_block c:\userdata\xray\ubb1\ubb1-1
_cod_depositor_comments
;
The following automatic conversions were performed:

'_symmetry_cell_setting' value 'Triclinic' changed to 'triclinic'
according to the built-in table from CIF Core dictionary named
'cif_core.dic' version 2.4.1 from 2010-06-29.

Automatic conversion script
Id: cif_fix_values 1646 2011-03-28 12:23:43Z adriana 
;
_cod_original_cell_volume 1092.8(3)
_cod_database_code 4319085

loop_
_symmetry_equiv_pos_as_xyz
'x, y, z'
'-x, -y, -z'

loop_
_atom_site_label
_atom_site_type_symbol
_atom_site_fract_x
_atom_site_fract_y
_atom_site_fract_z
_atom_site_U_iso_or_equiv
_atom_site_adp_type
_atom_site_occupancy
_atom_site_symmetry_multiplicity
_atom_site_calc_flag
_atom_site_refinement_flags
_atom_site_disorder_assembly
_atom_site_disorder_group
S1 S 0.25103(12) -0.02566(11) 0.06537(9) 0.0439(3) Uani 1 1 d . . .
N1 N 0.6117(4) 0.4228(3) -0.1067(3) 0.0372(8) Uani 1 1 d . . .
H1N H 0.639(4) 0.487(4) -0.160(4) 0.040(12) Uiso 1 1 d . . .
N2 N 0.4623(3) 0.0968(3) 0.1518(3) 0.0319(7) Uani 1 1 d . . .
H2N H 0.387(4) 0.080(3) 0.126(3) 0.026(10) Uiso 1 1 d . . .
N3 N 0.3612(3) -0.1702(3) 0.2955(3) 0.0368(8) Uani 1 1 d . . .
N4 N 0.1412(3) -0.2056(3) 0.2700(3) 0.0409(8) Uani 1 1 d . . .
C1 C 0.5023(4) 0.2110(3) 0.0838(3) 0.0291(8) Uani 1 1 d . . .
C2 C 0.4149(4) 0.3080(3) -0.0229(3) 0.0303(8) Uani 1 1 d . . .
C3 C 0.2743(4) 0.3014(4) -0.0398(3) 0.0367(9) Uani 1 1 d . . .
H3 H 0.2277 0.2377 0.0262 0.044 Uiso 1 1 calc R . .
C4 C 0.2041(4) 0.3852(4) -0.1494(4) 0.0427(10) Uani 1 1 d . . .
H4 H 0.1098 0.3794 -0.1583 0.051 Uiso 1 1 calc R . .
C5 C 0.2727(5) 0.4803(4) -0.2493(4) 0.0459(11) Uani 1 1 d . . .
H5 H 0.2262 0.5353 -0.3266 0.055 Uiso 1 1 calc R . .
C6 C 0.4062(4) 0.4930(4) -0.2341(3) 0.0418(10) Uani 1 1 d . . .
H6 H 0.4502 0.5587 -0.3002 0.050 Uiso 1 1 calc R . .
C7 C 0.4786(4) 0.4091(3) -0.1210(3) 0.0328(9) Uani 1 1 d . . .
C8 C 0.6852(4) 0.3491(4) 0.0026(3) 0.0322(8) Uani 1 1 d . . .
C9 C 0.8162(4) 0.3773(4) 0.0127(4) 0.0408(10) Uani 1 1 d . . .
H9 H 0.8534 0.4454 -0.0567 0.049 Uiso 1 1 calc R . .
C10 C 0.8901(4) 0.3067(4) 0.1223(4) 0.0475(11) Uani 1 1 d . . .
H10 H 0.9798 0.3240 0.1274 0.057 Uiso 1 1 calc R . .
C11 C 0.8326(4) 0.2085(4) 0.2273(4) 0.0471(11) Uani 1 1 d . . .
H11 H 0.8815 0.1630 0.3043 0.057 Uiso 1 1 calc R . .
C12 C 0.7060(4) 0.1781(4) 0.2189(4) 0.0386(9) Uani 1 1 d . . .
H12 H 0.6687 0.1120 0.2907 0.046 Uiso 1 1 calc R . .
C13 C 0.6296(4) 0.2439(3) 0.1047(3) 0.0310(8) Uani 1 1 d . . .
C14 C 0.5450(4) -0.0268(3) 0.2451(3) 0.0355(9) Uani 1 1 d . . .
H14A H 0.5230 -0.0286 0.3316 0.043 Uiso 1 1 calc R . .
H14B H 0.6496 -0.0301 0.2243 0.043 Uiso 1 1 calc R . .
C15 C 0.5072(4) -0.1464(4) 0.2434(4) 0.0388(9) Uani 1 1 d . . .
H15A H 0.5180 -0.1371 0.1542 0.047 Uiso 1 1 calc R . .
H15B H 0.5789 -0.2252 0.2923 0.047 Uiso 1 1 calc R . .
C16 C 0.2519(4) -0.1408(4) 0.2188(3) 0.0353(9) Uani 1 1 d . . .
C17 C 0.3412(5) -0.2216(5) 0.4359(4) 0.0596(13) Uani 1 1 d . . .
H17A H 0.2418 -0.2334 0.4621 0.089 Uiso 0.80(5) 1 calc PR . .
H17B H 0.3602 -0.1593 0.4644 0.089 Uiso 0.80(5) 1 calc PR . .
H17C H 0.4083 -0.3062 0.4743 0.089 Uiso 0.80(5) 1 calc PR . .
H17D H 0.4317 -0.2325 0.4717 0.089 Uiso 0.20(5) 1 calc PR . .
H17E H 0.3133 -0.3066 0.4695 0.089 Uiso 0.20(5) 1 calc PR . .
H17F H 0.2653 -0.1597 0.4596 0.089 Uiso 0.20(5) 1 calc PR . .
C18 C 0.0048(5) -0.1545(5) 0.2043(4) 0.0573(12) Uani 1 1 d . . .
H18A H -0.0039 -0.0609 0.1493 0.086 Uiso 1 1 calc R . .
H18B H -0.0768 -0.1668 0.2677 0.086 Uiso 1 1 calc R . .
H18C H 0.0044 -0.2021 0.1525 0.086 Uiso 1 1 calc R . .
C19 C 0.1649(5) -0.3464(4) 0.3566(4) 0.0559(12) Uani 1 1 d . . .
H19A H 0.2570 -0.3731 0.3966 0.084 Uiso 1 1 calc R . .
H19B H 0.1673 -0.3979 0.3080 0.084 Uiso 1 1 calc R . .
H19C H 0.0863 -0.3616 0.4227 0.084 Uiso 1 1 calc R . .
O1 O 0.7616(4) 0.6975(3) -0.5097(3) 0.0737(10) Uani 1 1 d D . .
O3 O 0.6872(5) 0.6584(4) -0.2890(3) 0.1025(15) Uani 1 1 d D . .
F1 F 0.8274(3) 0.8704(3) -0.3238(3) 0.0719(8) Uani 1 1 d D . .
S2 S 0.7936(3) 0.6911(2) -0.39078(17) 0.0443(7) Uani 0.615(4) 1 d PD A 1
O2 O 0.9314(6) 0.6171(6) -0.3419(6) 0.0785(19) Uani 0.615(4) 1 d PD A 1
F2 F 0.9143(11) 0.8932(13) -0.5105(9) 0.081(3) Uani 0.615(4) 1 d PD A 1
F3 F 0.6780(6) 0.9426(4) -0.4715(4) 0.0733(16) Uani 0.615(4) 1 d PD A 1
C20 C 0.8021(7) 0.8566(9) -0.4272(6) 0.047(3) Uani 0.615(4) 1 d PD A 1
S2' S 0.7074(4) 0.7453(3) -0.4116(3) 0.0471(11) Uani 0.385(4) 1 d PD A 2
O2' O 0.5888(9) 0.8544(9) -0.4359(9) 0.082(4) Uani 0.385(4) 1 d PD A 2
F2' F 0.860(2) 0.919(2) -0.5285(14) 0.110(7) Uani 0.385(4) 1 d PD A 2
F3' F 0.9817(8) 0.7281(12) -0.3936(11) 0.115(4) Uani 0.385(4) 1 d PD A 2
C20' C 0.8582(13) 0.8197(13) -0.4117(10) 0.067(6) Uani 0.385(4) 1 d PD A 2

loop_
_atom_site_aniso_label
_atom_site_aniso_U_11
_atom_site_aniso_U_22
_atom_site_aniso_U_33
_atom_site_aniso_U_23
_atom_site_aniso_U_13
_atom_site_aniso_U_12
S1 0.0526(7) 0.0436(6) 0.0306(5) -0.0060(4) -0.0039(4) -0.0181(5)
N1 0.041(2) 0.0321(18) 0.0303(17) -0.0029(15) 0.0042(15) -0.0161(16)
N2 0.0320(18) 0.0295(17) 0.0288(16) -0.0064(13) -0.0002(14) -0.0086(14)
N3 0.0383(19) 0.0375(18) 0.0272(16) -0.0028(13) -0.0018(14) -0.0152(15)
N4 0.0375(19) 0.0400(19) 0.0421(18) -0.0121(15) 0.0030(15) -0.0149(16)
C1 0.029(2) 0.030(2) 0.0255(17) -0.0103(15) 0.0051(15) -0.0069(16)
C2 0.031(2) 0.0248(19) 0.0302(19) -0.0095(15) 0.0009(15) -0.0031(16)
C3 0.036(2) 0.031(2) 0.038(2) -0.0084(17) -0.0003(17) -0.0084(17)
C4 0.033(2) 0.036(2) 0.052(2) -0.0114(19) -0.0073(19) -0.0027(18)
C5 0.045(3) 0.037(2) 0.040(2) -0.0030(18) -0.0103(19) -0.0012(19)
C6 0.047(3) 0.034(2) 0.030(2) -0.0015(16) -0.0001(18) -0.0061(19)
C7 0.035(2) 0.029(2) 0.0302(19) -0.0092(16) 0.0023(16) -0.0087(17)
C8 0.032(2) 0.031(2) 0.033(2) -0.0135(16) 0.0043(16) -0.0079(17)
C9 0.035(2) 0.040(2) 0.045(2) -0.0144(19) 0.0056(18) -0.0141(19)
C10 0.032(2) 0.055(3) 0.058(3) -0.024(2) -0.003(2) -0.014(2)
C11 0.043(2) 0.047(3) 0.048(2) -0.015(2) -0.010(2) -0.009(2)
C12 0.042(2) 0.037(2) 0.035(2) -0.0106(17) -0.0024(17) -0.0117(19)
C13 0.031(2) 0.0282(19) 0.0326(19) -0.0111(15) 0.0018(16) -0.0080(16)
C14 0.036(2) 0.029(2) 0.032(2) -0.0026(16) -0.0046(16) -0.0083(17)
C15 0.038(2) 0.032(2) 0.036(2) -0.0055(17) -0.0044(17) -0.0058(18)
C16 0.040(2) 0.029(2) 0.036(2) -0.0147(16) 0.0019(17) -0.0066(18)
C17 0.076(3) 0.069(3) 0.028(2) -0.001(2) -0.005(2) -0.040(3)
C18 0.041(3) 0.069(3) 0.062(3) -0.022(2) 0.000(2) -0.023(2)
C19 0.065(3) 0.041(3) 0.055(3) -0.010(2) 0.004(2) -0.022(2)
O1 0.092(3) 0.075(2) 0.069(2) -0.0405(19) -0.014(2) -0.018(2)
O3 0.149(4) 0.077(3) 0.077(3) -0.019(2) 0.050(3) -0.076(3)
F1 0.0718(19) 0.081(2) 0.081(2) -0.0457(17) -0.0102(16) -0.0190(16)
S2 0.0507(15) 0.0357(12) 0.0372(10) -0.0050(8) -0.0003(9) -0.0134(11)
O2 0.062(4) 0.057(4) 0.101(5) -0.025(3) -0.034(3) 0.016(3)
F2 0.067(5) 0.088(7) 0.096(6) -0.041(5) 0.046(4) -0.052(5)
F3 0.080(4) 0.053(3) 0.069(3) -0.015(2) -0.026(3) 0.010(3)
C20 0.047(6) 0.057(6) 0.029(4) -0.004(4) -0.008(4) -0.019(5)
S2' 0.045(2) 0.051(2) 0.0446(17) -0.0139(15) -0.0038(15) -0.0189(19)
O2' 0.033(5) 0.133(9) 0.094(7) -0.077(7) -0.023(5) 0.025(6)
F2' 0.140(17) 0.072(9) 0.078(8) 0.011(6) 0.036(9) -0.059(11)
F3' 0.028(4) 0.187(12) 0.170(10) -0.128(10) -0.027(5) 0.022(6)
C20' 0.055(12) 0.090(15) 0.046(9) -0.002(8) -0.026(8) -0.030(11)

loop_
_atom_type_symbol
_atom_type_description
_atom_type_scat_dispersion_real
_atom_type_scat_dispersion_imag
_atom_type_scat_source
C C 0.0033 0.0016 'International Tables Vol C Tables 4.2.6.8 and 6.1.1.4'
H H 0.0000 0.0000 'International Tables Vol C Tables 4.2.6.8 and 6.1.1.4'
N N 0.0061 0.0033 'International Tables Vol C Tables 4.2.6.8 and 6.1.1.4'
O O 0.0106 0.0060 'International Tables Vol C Tables 4.2.6.8 and 6.1.1.4'
F F 0.0171 0.0103 'International Tables Vol C Tables 4.2.6.8 and 6.1.1.4'
S S 0.1246 0.1234 'International Tables Vol C Tables 4.2.6.8 and 6.1.1.4'

loop_
_geom_angle_atom_site_label_1
_geom_angle_atom_site_label_2
_geom_angle_atom_site_label_3
_geom_angle
_geom_angle_site_symmetry_1
_geom_angle_site_symmetry_3
_geom_angle_publ_flag
C7 N1 C8 123.2(3) . . ?
C7 N1 H1N 116(3) . . ?
C8 N1 H1N 119(3) . . ?
C1 N2 C14 128.7(3) . . ?
C1 N2 H2N 119(2) . . ?
C14 N2 H2N 110(2) . . ?
C16 N3 C17 122.9(3) . . ?
C16 N3 C15 122.3(3) . . ?
C17 N3 C15 114.8(3) . . ?
C16 N4 C19 122.4(3) . . ?
C16 N4 C18 119.4(3) . . ?
C19 N4 C18 114.1(3) . . ?
N2 C1 C13 124.6(3) . . ?
N2 C1 C2 117.5(3) . . ?
C13 C1 C2 117.8(3) . . ?
C3 C2 C7 117.7(3) . . ?
C3 C2 C1 123.8(3) . . ?
C7 C2 C1 118.3(3) . . ?
C4 C3 C2 121.5(3) . . ?
C4 C3 H3 119.3 . . ?
C2 C3 H3 119.3 . . ?
C3 C4 C5 120.0(4) . . ?
C3 C4 H4 120.0 . . ?
C5 C4 H4 120.0 . . ?
C6 C5 C4 120.1(4) . . ?
C6 C5 H5 120.0 . . ?
C4 C5 H5 120.0 . . ?
C5 C6 C7 120.5(3) . . ?
C5 C6 H6 119.7 . . ?
C7 C6 H6 119.7 . . ?
N1 C7 C6 120.1(3) . . ?
N1 C7 C2 119.9(3) . . ?
C6 C7 C2 120.0(3) . . ?
N1 C8 C9 119.3(3) . . ?
N1 C8 C13 120.1(3) . . ?
C9 C8 C13 120.7(3) . . ?
C10 C9 C8 120.3(3) . . ?
C10 C9 H9 119.8 . . ?
C8 C9 H9 119.8 . . ?
C9 C10 C11 120.1(4) . . ?
C9 C10 H10 120.0 . . ?
C11 C10 H10 120.0 . . ?
C12 C11 C10 120.5(4) . . ?
C12 C11 H11 119.8 . . ?
C10 C11 H11 119.8 . . ?
C11 C12 C13 121.4(3) . . ?
C11 C12 H12 119.3 . . ?
C13 C12 H12 119.3 . . ?
C12 C13 C8 116.8(3) . . ?
C12 C13 C1 125.0(3) . . ?
C8 C13 C1 118.1(3) . . ?
N2 C14 C15 111.1(3) . . ?
N2 C14 H14A 109.4 . . ?
C15 C14 H14A 109.4 . . ?
N2 C14 H14B 109.4 . . ?
C15 C14 H14B 109.4 . . ?
H14A C14 H14B 108.0 . . ?
N3 C15 C14 116.5(3) . . ?
N3 C15 H15A 108.2 . . ?
C14 C15 H15A 108.2 . . ?
N3 C15 H15B 108.2 . . ?
C14 C15 H15B 108.2 . . ?
H15A C15 H15B 107.3 . . ?
N4 C16 N3 117.7(3) . . ?
N4 C16 S1 120.7(3) . . ?
N3 C16 S1 121.6(3) . . ?
N3 C17 H17A 109.5 . . ?
N3 C17 H17B 109.5 . . ?
H17A C17 H17B 109.5 . . ?
N3 C17 H17C 109.5 . . ?
H17A C17 H17C 109.5 . . ?
H17B C17 H17C 109.5 . . ?
N3 C17 H17D 109.5 . . ?
H17A C17 H17D 141.1 . . ?
H17B C17 H17D 56.3 . . ?
H17C C17 H17D 56.3 . . ?
N3 C17 H17E 109.5 . . ?
H17A C17 H17E 56.3 . . ?
H17B C17 H17E 141.1 . . ?
H17C C17 H17E 56.3 . . ?
H17D C17 H17E 109.5 . . ?
N3 C17 H17F 109.5 . . ?
H17A C17 H17F 56.3 . . ?
H17B C17 H17F 56.3 . . ?
H17C C17 H17F 141.1 . . ?
H17D C17 H17F 109.5 . . ?
H17E C17 H17F 109.5 . . ?
N4 C18 H18A 109.5 . . ?
N4 C18 H18B 109.5 . . ?
H18A C18 H18B 109.5 . . ?
N4 C18 H18C 109.5 . . ?
H18A C18 H18C 109.5 . . ?
H18B C18 H18C 109.5 . . ?
N4 C19 H19A 109.5 . . ?
N4 C19 H19B 109.5 . . ?
H19A C19 H19B 109.5 . . ?
N4 C19 H19C 109.5 . . ?
H19A C19 H19C 109.5 . . ?
H19B C19 H19C 109.5 . . ?
S2 O1 S2' 36.19(15) . . ?
S2' O3 S2 37.48(16) . . ?
C20 F1 C20' 25.3(5) . . ?
O3 S2 O2 108.1(3) . . ?
O3 S2 O1 116.8(3) . . ?
O2 S2 O1 117.7(3) . . ?
O3 S2 C20 105.5(3) . . ?
O2 S2 C20 103.3(4) . . ?
O1 S2 C20 103.7(2) . . ?
F3 C20 F1 106.0(5) . . ?
F3 C20 F2 110.4(7) . . ?
F1 C20 F2 104.2(7) . . ?
F3 C20 S2 112.5(6) . . ?
F1 C20 S2 112.1(5) . . ?
F2 C20 S2 111.2(7) . . ?
O3 S2' O2' 106.9(5) . . ?
O3 S2' O1 119.8(3) . . ?
O2' S2' O1 119.4(4) . . ?
O3 S2' C20' 105.9(4) . . ?
O2' S2' C20' 101.2(5) . . ?
O1 S2' C20' 100.8(3) . . ?
F3' C20' F2' 111.5(11) . . ?
F3' C20' F1 113.7(8) . . ?
F2' C20' F1 108.6(12) . . ?
F3' C20' S2' 108.6(9) . . ?
F2' C20' S2' 104.2(11) . . ?
F1 C20' S2' 109.7(8) . . ?

loop_
_geom_bond_atom_site_label_1
_geom_bond_atom_site_label_2
_geom_bond_distance
_geom_bond_site_symmetry_2
_geom_bond_publ_flag
S1 C16 1.688(4) . ?
N1 C7 1.358(5) . ?
N1 C8 1.359(5) . ?
N1 H1N 0.80(4) . ?
N2 C1 1.319(4) . ?
N2 C14 1.467(4) . ?
N2 H2N 0.91(3) . ?
N3 C16 1.353(5) . ?
N3 C17 1.463(5) . ?
N3 C15 1.466(4) . ?
N4 C16 1.352(4) . ?
N4 C19 1.461(5) . ?
N4 C18 1.461(5) . ?
C1 C13 1.439(5) . ?
C1 C2 1.452(5) . ?
C2 C3 1.406(5) . ?
C2 C7 1.411(5) . ?
C3 C4 1.362(5) . ?
C3 H3 0.9400 . ?
C4 C5 1.405(5) . ?
C4 H4 0.9400 . ?
C5 C6 1.360(5) . ?
C5 H5 0.9400 . ?
C6 C7 1.400(5) . ?
C6 H6 0.9400 . ?
C8 C9 1.397(5) . ?
C8 C13 1.419(5) . ?
C9 C10 1.361(5) . ?
C9 H9 0.9400 . ?
C10 C11 1.398(5) . ?
C10 H10 0.9400 . ?
C11 C12 1.364(5) . ?
C11 H11 0.9400 . ?
C12 C13 1.413(5) . ?
C12 H12 0.9400 . ?
C14 C15 1.512(5) . ?
C14 H14A 0.9800 . ?
C14 H14B 0.9800 . ?
C15 H15A 0.9800 . ?
C15 H15B 0.9800 . ?
C17 H17A 0.9700 . ?
C17 H17B 0.9700 . ?
C17 H17C 0.9700 . ?
C17 H17D 0.9700 . ?
C17 H17E 0.9700 . ?
C17 H17F 0.9700 . ?
C18 H18A 0.9700 . ?
C18 H18B 0.9700 . ?
C18 H18C 0.9700 . ?
C19 H19A 0.9700 . ?
C19 H19B 0.9700 . ?
C19 H19C 0.9700 . ?
O1 S2 1.421(3) . ?
O1 S2' 1.434(4) . ?
O3 S2' 1.349(4) . ?
O3 S2 1.406(3) . ?
F1 C20 1.337(5) . ?
F1 C20' 1.337(6) . ?
S2 O2 1.414(4) . ?
S2 C20 1.776(10) . ?
F2 C20 1.337(6) . ?
F3 C20 1.335(6) . ?
S2' O2' 1.408(5) . ?
S2' C20' 1.846(15) . ?
F2' C20' 1.335(6) . ?
F3' C20' 1.333(6) . ?

loop_
_geom_torsion_atom_site_label_1
_geom_torsion_atom_site_label_2
_geom_torsion_atom_site_label_3
_geom_torsion_atom_site_label_4
_geom_torsion
_geom_torsion_site_symmetry_1
_geom_torsion_site_symmetry_2
_geom_torsion_site_symmetry_3
_geom_torsion_site_symmetry_4
_geom_torsion_publ_flag
C14 N2 C1 C13 -11.3(6) . . . . ?
C14 N2 C1 C2 166.0(3) . . . . ?
N2 C1 C2 C3 15.5(5) . . . . ?
C13 C1 C2 C3 -167.0(3) . . . . ?
N2 C1 C2 C7 -159.2(3) . . . . ?
C13 C1 C2 C7 18.2(5) . . . . ?
C7 C2 C3 C4 3.1(6) . . . . ?
C1 C2 C3 C4 -171.6(4) . . . . ?
C2 C3 C4 C5 0.5(6) . . . . ?
C3 C4 C5 C6 -3.1(6) . . . . ?
C4 C5 C6 C7 2.0(7) . . . . ?
C8 N1 C7 C6 176.8(4) . . . . ?
C8 N1 C7 C2 -4.7(6) . . . . ?
C5 C6 C7 N1 -179.8(4) . . . . ?
C5 C6 C7 C2 1.7(6) . . . . ?
C3 C2 C7 N1 177.3(3) . . . . ?
C1 C2 C7 N1 -7.6(5) . . . . ?
C3 C2 C7 C6 -4.2(5) . . . . ?
C1 C2 C7 C6 170.9(3) . . . . ?
C7 N1 C8 C9 -174.8(4) . . . . ?
C7 N1 C8 C13 5.8(6) . . . . ?
N1 C8 C9 C10 178.6(4) . . . . ?
C13 C8 C9 C10 -2.0(6) . . . . ?
C8 C9 C10 C11 -2.3(6) . . . . ?
C9 C10 C11 C12 3.2(7) . . . . ?
C10 C11 C12 C13 0.2(6) . . . . ?
C11 C12 C13 C8 -4.3(6) . . . . ?
C11 C12 C13 C1 174.7(4) . . . . ?
N1 C8 C13 C12 -175.4(3) . . . . ?
C9 C8 C13 C12 5.2(5) . . . . ?
N1 C8 C13 C1 5.5(5) . . . . ?
C9 C8 C13 C1 -173.9(3) . . . . ?
N2 C1 C13 C12 -18.9(6) . . . . ?
C2 C1 C13 C12 163.8(4) . . . . ?
N2 C1 C13 C8 160.1(3) . . . . ?
C2 C1 C13 C8 -17.1(5) . . . . ?
C1 N2 C14 C15 -147.2(4) . . . . ?
C16 N3 C15 C14 103.2(4) . . . . ?
C17 N3 C15 C14 -73.8(4) . . . . ?
N2 C14 C15 N3 -70.1(4) . . . . ?
C19 N4 C16 N3 -39.7(5) . . . . ?
C18 N4 C16 N3 164.2(4) . . . . ?
C19 N4 C16 S1 141.3(3) . . . . ?
C18 N4 C16 S1 -14.8(5) . . . . ?
C17 N3 C16 N4 -26.0(6) . . . . ?
C15 N3 C16 N4 157.3(3) . . . . ?
C17 N3 C16 S1 153.0(3) . . . . ?
C15 N3 C16 S1 -23.7(5) . . . . ?
S2' O3 S2 O2 169.0(4) . . . . ?
S2' O3 S2 O1 -55.5(3) . . . . ?
S2' O3 S2 C20 58.9(3) . . . . ?
S2' O1 S2 O3 53.0(3) . . . . ?
S2' O1 S2 O2 -175.7(4) . . . . ?
S2' O1 S2 C20 -62.4(3) . . . . ?
C20' F1 C20 F3 -177(3) . . . . ?
C20' F1 C20 F2 -61(2) . . . . ?
C20' F1 C20 S2 59(2) . . . . ?
O3 S2 C20 F3 -64.5(5) . . . . ?
O2 S2 C20 F3 -177.9(5) . . . . ?
O1 S2 C20 F3 58.7(5) . . . . ?
O3 S2 C20 F1 54.8(5) . . . . ?
O2 S2 C20 F1 -58.6(6) . . . . ?
O1 S2 C20 F1 178.1(4) . . . . ?
O3 S2 C20 F2 171.1(6) . . . . ?
O2 S2 C20 F2 57.7(7) . . . . ?
O1 S2 C20 F2 -65.7(6) . . . . ?
S2 O3 S2' O2' -162.9(6) . . . . ?
S2 O3 S2' O1 57.2(3) . . . . ?
S2 O3 S2' C20' -55.6(3) . . . . ?
S2 O1 S2' O3 -59.0(4) . . . . ?
S2 O1 S2' O2' 166.0(7) . . . . ?
S2 O1 S2' C20' 56.5(4) . . . . ?
C20 F1 C20' F3' -178(3) . . . . ?
C20 F1 C20' F2' 57(2) . . . . ?
C20 F1 C20' S2' -56.3(19) . . . . ?
O3 S2' C20' F3' 70.5(7) . . . . ?
O2' S2' C20' F3' -178.1(7) . . . . ?
O1 S2' C20' F3' -54.9(7) . . . . ?
O3 S2' C20' F2' -170.5(10) . . . . ?
O2' S2' C20' F2' -59.1(10) . . . . ?
O1 S2' C20' F2' 64.0(10) . . . . ?
O3 S2' C20' F1 -54.3(8) . . . . ?
O2' S2' C20' F1 57.1(8) . . . . ?
O1 S2' C20' F1 -179.8(6) . . . . ?
